data_1565133
loop_
_publ_author_name
'Amanullah, Sk'
'Saha, Paramita'
'Dey, Abhishek'

_publ_section_title
;
 O<sub>2</sub> reduction by iron porphyrins with electron withdrawing
 groups: to scale or not to scale.
;
_journal_issue 0
_journal_name_full 'Faraday discussions'
_journal_page_first 143
_journal_page_last 158
_journal_paper_doi 10.1039/d1fd00076d
_journal_volume 234
_journal_year 2022
_chemical_formula_moiety 'C88 H72 Fe2 N8 O17'
_chemical_formula_sum 'C88 H76 Cl2 Fe2 N12 O13'
_chemical_formula_weight 1692.20
_chemical_name_systematic FeTEsP
_space_group_crystal_system monoclinic
_space_group_IT_number 14
_space_group_name_Hall '-P 2ybc'
_space_group_name_H-M_alt 'P 1 21/c 1'
_atom_sites_solution_hydrogens geom
_atom_sites_solution_primary dual
_audit_creation_date 2021-10-19
_audit_creation_method
;
Olex2 1.3
(compiled 2020.11.12 svn.r5f609507 for OlexSys, GUI svn.r6257)
;
_audit_update_record
;
2021-10-19 deposited with the CCDC.	2021-11-02 downloaded from the CCDC.
;
_cell_angle_alpha 90
_cell_angle_beta 95.657(4)
_cell_angle_gamma 90
_cell_formula_units_Z 4
_cell_length_a 8.0718(9)
_cell_length_b 26.641(3)
_cell_length_c 36.191(4)
_cell_measurement_reflns_used 9956
_cell_measurement_temperature 110.17
_cell_measurement_theta_max 25.03
_cell_measurement_theta_min 2.26
_cell_volume 7744.6(15)
_computing_cell_refinement 'SAINT V8.38A (Bruker, 2018)'
_computing_data_reduction 'SAINT V8.38A (Bruker, 2018)'
_computing_molecular_graphics 'Olex2 1.3 (Dolomanov et al., 2009)'
_computing_publication_material 'Olex2 1.3 (Dolomanov et al., 2009)'
_computing_structure_refinement 'XL  (Sheldrick, 2008)'
_computing_structure_solution 'SHELXT 2014/5 (Sheldrick, 2014)'
_diffrn_ambient_temperature 110.17
_diffrn_measured_fraction_theta_full 0.989
_diffrn_measured_fraction_theta_max 0.989
_diffrn_measurement_device_type 'Bruker APEX-II CCD'
_diffrn_measurement_method '\f and \w scans'
_diffrn_radiation_type MoK\a
_diffrn_radiation_wavelength 0.71073
_diffrn_reflns_av_R_equivalents 0.1028
_diffrn_reflns_av_unetI/netI 0.0786
_diffrn_reflns_Laue_measured_fraction_full 0.989
_diffrn_reflns_Laue_measured_fraction_max 0.989
_diffrn_reflns_limit_h_max 9
_diffrn_reflns_limit_h_min -9
_diffrn_reflns_limit_k_max 31
_diffrn_reflns_limit_k_min -31
_diffrn_reflns_limit_l_max 43
_diffrn_reflns_limit_l_min -42
_diffrn_reflns_number 78812
_diffrn_reflns_point_group_measured_fraction_full 0.989
_diffrn_reflns_point_group_measured_fraction_max 0.989
_diffrn_reflns_theta_full 25.169
_diffrn_reflns_theta_max 25.169
_diffrn_reflns_theta_min 2.262
_diffrn_source_current 1.0
_diffrn_source_power 0.05
_diffrn_source_voltage 50.0
_diffrn_standards_number 0
_exptl_absorpt_coefficient_mu 0.519
_exptl_absorpt_correction_T_max 0.7452
_exptl_absorpt_correction_T_min 0.5679
_exptl_absorpt_correction_type none
_exptl_crystal_colour 'metallic greenish red'
_exptl_crystal_colour_lustre metallic
_exptl_crystal_colour_modifier greenish
_exptl_crystal_colour_primary red
_exptl_crystal_density_diffrn 1.451
_exptl_crystal_description plank
_exptl_crystal_F_000 3512
_refine_diff_density_max 0.481
_refine_diff_density_min -0.672
_refine_diff_density_rms 0.080
_refine_ls_extinction_method none
_refine_ls_goodness_of_fit_ref 1.081
_refine_ls_hydrogen_treatment constr
_refine_ls_matrix_type full
_refine_ls_number_parameters 1044
_refine_ls_number_reflns 13751
_refine_ls_number_restraints 0
_refine_ls_restrained_S_all 1.081
_refine_ls_R_factor_all 0.1025
_refine_ls_R_factor_gt 0.0680
_refine_ls_shift/su_max 0.001
_refine_ls_shift/su_mean 0.000
_refine_ls_structure_factor_coef Fsqd
_refine_ls_weighting_details 'w=1/[\s^2^(Fo^2^)+(0.0506P)^2^+15.3022P] where P=(Fo^2^+2Fc^2^)/3'
_refine_ls_weighting_scheme calc
_refine_ls_wR_factor_gt 0.1423
_refine_ls_wR_factor_ref 0.1574
_reflns_Friedel_coverage 0.000
_reflns_number_gt 9868
_reflns_number_total 13751
_reflns_threshold_expression 'I > 2\s(I)'
_cod_data_source_file d1fd00076d2.cif
_cod_data_source_block test_ps
_cod_depositor_comments 'Adding full bibliography for 1565133.cif.'
_cod_original_cell_volume 7744.7(15)
_cod_database_code 1565133
_shelx_shelxl_version_number 2016/6
_shelx_space_group_comment
;
The symmetry employed for this shelxl refinement is uniquely defined
by the following loop, which should always be used as a source of
symmetry information in preference to the above space-group names.
They are only intended as comments.
;
_olex2_refinement_description
;
1. Fixed Uiso
 At 1.2 times of:
  All C(H) groups, All C(H,H) groups
 At 1.5 times of:
  All C(H,H,H) groups
2.a Secondary CH2 refined with riding coordinates:
 C02G(H02B,H02F), C02K(H02G,H02J), C02S(H02K,H02N), C02T(H02S,H02T), C02Y(H02,
 HB), C030(H03A,H03B), C032(H03F,H03G), C033(H03H,H03I)
2.b Aromatic/amide H refined with riding coordinates:
 C012(H012), C015(H015), C01C(H01C), C01H(H01H), C01I(H01I), C01N(H01N),
 C01P(H01P), C01Q(H01Q), C01R(H01R), C01U(H01U), C01X(H01X), C020(H020),
 C022(H022), C024(H024), C025(H025), C026(H026), C027(H027), C028(H028),
 C02A(H02A), C02C(H02C), C02D(H02D), C02E(H02E), C02H(H02H), C02I(H02I),
 C02L(H02L), C02M(H02M), C02O(H02O), C02P(H02P), C02Q(H02Q), C02R(H02R),
 C02V(H02X), C02X(H02Z)
2.c Idealised Me refined as rotating group:
 C02U(H02U,H02V,H02W), C02W(H02Y,H,HA), C02Z(H1,HC,HD), C031(H03C,H03D,H03E),
 C034(H03J,H03K,H03L), C035(H03M,H03N,H03O), C036(H03P,H03Q,H03R), C037(H03S,
 H03T,H03U)
;
_smtbx_masks_void_probe_radius 1.2
_smtbx_masks_void_truncation_radius 1.2
_olex2_submission_original_sample_id FeTEsP
_olex2_submission_special_instructions 'No special instructions were received'

loop_
_space_group_symop_operation_xyz
'x, y, z'
'-x, y+1/2, -z+1/2'
'-x, -y, -z'
'x, -y-1/2, z-1/2'

loop_
_atom_site_label
_atom_site_type_symbol
_atom_site_fract_x
_atom_site_fract_y
_atom_site_fract_z
_atom_site_U_iso_or_equiv
_atom_site_adp_type
_atom_site_occupancy
_atom_site_site_symmetry_order
_atom_site_calc_flag
_atom_site_refinement_flags_posn
_atom_site_refinement_flags_adp
_atom_site_refinement_flags_occupancy
_atom_site_disorder_assembly
_atom_site_disorder_group
Fe01 Fe 0.42354(7) 0.34136(2) 0.59759(2) 0.01721(15) Uani 1 1 d . . . . .
Fe02 Fe 0.84228(7) 0.31746(2) 0.58535(2) 0.01944(15) Uani 1 1 d . . . . .
O003 O 0.6337(3) 0.32753(10) 0.59301(7) 0.0229(7) Uani 1 1 d . . . . .
O004 O 0.3404(4) 0.51666(11) 0.70569(7) 0.0273(7) Uani 1 1 d . . . . .
O005 O 0.5029(4) 0.58149(10) 0.64420(7) 0.0280(7) Uani 1 1 d . . . . .
O006 O 0.6203(4) 0.52670(11) 0.71347(8) 0.0303(7) Uani 1 1 d . . . . .
O007 O 0.3433(4) 0.32130(11) 0.76977(7) 0.0277(7) Uani 1 1 d . . . . .
O008 O 0.7829(4) 0.21859(12) 0.41653(8) 0.0352(8) Uani 1 1 d . . . . .
O009 O 0.6189(4) 0.30612(12) 0.77174(8) 0.0361(8) Uani 1 1 d . . . . .
O00A O 0.7436(4) 0.30183(13) 0.41764(8) 0.0416(9) Uani 1 1 d . . . . .
N00B N 0.4368(4) 0.41238(12) 0.62171(8) 0.0185(7) Uani 1 1 d . . . . .
N00C N 0.3520(4) 0.37386(12) 0.54664(9) 0.0197(8) Uani 1 1 d . . . . .
O00D O 0.6641(4) 0.13969(13) 0.46277(9) 0.0385(8) Uani 1 1 d . . . . .
N00E N 0.3039(4) 0.27826(12) 0.57561(8) 0.0193(8) Uani 1 1 d . . . . .
N00F N 0.3973(4) 0.31456(12) 0.65083(9) 0.0208(8) Uani 1 1 d . . . . .
O00G O 0.9429(4) 0.14490(12) 0.47491(9) 0.0394(8) Uani 1 1 d . . . . .
N00H N 0.9684(4) 0.35354(12) 0.62994(9) 0.0202(8) Uani 1 1 d . . . . .
N00I N 0.8256(4) 0.27560(13) 0.53665(9) 0.0242(8) Uani 1 1 d . . . . .
N00J N 0.8803(4) 0.24904(13) 0.61306(9) 0.0235(8) Uani 1 1 d . . . . .
N00K N 0.8946(4) 0.38044(13) 0.55541(9) 0.0237(8) Uani 1 1 d . . . . .
O00L O 0.8204(5) 0.08504(12) 0.63908(9) 0.0448(9) Uani 1 1 d . . . . .
O00M O 0.9072(5) 0.20520(12) 0.72698(8) 0.0405(9) Uani 1 1 d . . . . .
O00N O 0.3124(5) 0.17352(11) 0.70191(9) 0.0427(9) Uani 1 1 d . . . . .
O00O O 0.5076(6) 0.56354(12) 0.58435(9) 0.0567(12) Uani 1 1 d . . . . .
O00P O 0.4034(5) 0.21273(13) 0.75450(9) 0.0529(11) Uani 1 1 d . . . . .
O00Q O 0.5632(5) 0.11511(14) 0.62593(10) 0.0495(10) Uani 1 1 d . . . . .
O00R O 0.7353(6) 0.14318(14) 0.70617(9) 0.0601(12) Uani 1 1 d . . . . .
C00S C 0.4876(5) 0.47804(15) 0.66258(10) 0.0186(9) Uani 1 1 d . . . . .
C00T C 0.5486(5) 0.40898(15) 0.72581(11) 0.0205(9) Uani 1 1 d . . . . .
C00U C 0.4466(5) 0.33887(15) 0.68405(10) 0.0184(9) Uani 1 1 d . . . . .
C00V C 0.2837(5) 0.23492(15) 0.59501(11) 0.0208(9) Uani 1 1 d . . . . .
C00W C 1.0027(5) 0.40383(16) 0.63411(12) 0.0239(10) Uani 1 1 d . . . . .
C00X C 0.4470(5) 0.30256(15) 0.71371(11) 0.0224(9) Uani 1 1 d . . . . .
C00Y C 0.9011(6) 0.24625(16) 0.65129(11) 0.0251(10) Uani 1 1 d . . . . .
C00Z C 0.4968(6) 0.50996(16) 0.69704(11) 0.0233(10) Uani 1 1 d . . . . .
C010 C 0.3242(5) 0.34880(16) 0.51295(11) 0.0224(9) Uani 1 1 d . . . . .
C011 C 1.0023(5) 0.33251(16) 0.66455(11) 0.0223(9) Uani 1 1 d . . . . .
C012 C 0.3146(5) 0.22894(16) 0.63301(11) 0.0244(10) Uani 1 1 d . . . . .
H012 H 0.298958 0.196199 0.642464 0.029 Uiso 1 1 calc R U . . .
C013 C 0.2836(5) 0.29871(16) 0.50854(11) 0.0208(9) Uani 1 1 d . . . . .
C014 C 0.8068(5) 0.22453(16) 0.53281(11) 0.0234(10) Uani 1 1 d . . . . .
C015 C 1.0713(5) 0.41385(16) 0.67167(11) 0.0235(10) Uani 1 1 d . . . . .
H015 H 1.110750 0.445247 0.681372 0.028 Uiso 1 1 calc R U . . .
C016 C 0.4819(5) 0.38945(15) 0.68793(11) 0.0190(9) Uani 1 1 d . . . . .
C017 C 0.2681(5) 0.26594(16) 0.53869(11) 0.0210(9) Uani 1 1 d . . . . .
C018 C 0.4664(5) 0.42472(15) 0.65909(11) 0.0190(9) Uani 1 1 d . . . . .
C019 C 0.4471(5) 0.45608(15) 0.60242(11) 0.0216(9) Uani 1 1 d . . . . .
C01A C 0.3665(5) 0.26589(16) 0.65896(11) 0.0234(9) Uani 1 1 d . . . . .
C01B C 0.7687(6) 0.26250(19) 0.43382(12) 0.0303(11) Uani 1 1 d . . . . .
C01C C 0.2277(5) 0.19514(16) 0.57004(12) 0.0255(10) Uani 1 1 d . . . . .
H01C H 0.202939 0.161671 0.576687 0.031 Uiso 1 1 calc R U . . .
C01D C 0.9181(5) 0.42827(16) 0.56908(12) 0.0252(10) Uani 1 1 d . . . . .
C01E C 0.3863(5) 0.42208(16) 0.53832(11) 0.0220(9) Uani 1 1 d . . . . .
C01F C 0.9715(5) 0.44021(16) 0.60609(12) 0.0237(10) Uani 1 1 d . . . . .
C01G C 0.8456(6) 0.19769(17) 0.66268(12) 0.0306(11) Uani 1 1 d . . . . .
C01H C 0.1545(5) 0.29930(17) 0.44260(11) 0.0258(10) Uani 1 1 d . . . . .
H01H H 0.085708 0.326478 0.448566 0.031 Uiso 1 1 calc R U . . .
C01I C 1.0688(5) 0.37021(15) 0.69039(11) 0.0230(9) Uani 1 1 d . . . . .
H01I H 1.104429 0.365220 0.715936 0.028 Uiso 1 1 calc R U . . .
C01J C 0.8211(6) 0.20352(16) 0.60024(12) 0.0265(10) Uani 1 1 d . . . . .
C01K C 0.2645(5) 0.27772(16) 0.47006(11) 0.0223(9) Uani 1 1 d . . . . .
C01L C 0.8468(6) 0.38579(17) 0.51788(11) 0.0269(10) Uani 1 1 d . . . . .
C01M C 0.8089(5) 0.29569(17) 0.50146(11) 0.0237(10) Uani 1 1 d . . . . .
C01N C 0.3479(6) 0.38418(16) 0.48333(11) 0.0259(10) Uani 1 1 d . . . . .
H01N H 0.340153 0.376820 0.457537 0.031 Uiso 1 1 calc R U . . .
C01O C 0.4846(6) 0.31032(16) 0.75476(12) 0.0247(10) Uani 1 1 d . . . . .
C01P C 0.3823(6) 0.42842(17) 0.49877(11) 0.0266(10) Uani 1 1 d . . . . .
H01P H 0.400824 0.458810 0.486080 0.032 Uiso 1 1 calc R U . . .
C01Q C 0.9654(5) 0.28440(16) 0.67442(11) 0.0237(10) Uani 1 1 d . . . . .
H01Q H 0.986398 0.276323 0.700025 0.028 Uiso 1 1 calc R U . . .
C01R C 0.4446(6) 0.42511(15) 0.75180(11) 0.0242(10) Uani 1 1 d . . . . .
H01R H 0.327216 0.423844 0.746106 0.029 Uiso 1 1 calc R U . . .
C01S C 0.3963(5) 0.25778(16) 0.69849(11) 0.0234(10) Uani 1 1 d . . . . .
C01T C 0.7882(5) 0.25574(17) 0.47470(11) 0.0254(10) Uani 1 1 d . . . . .
C01U C 0.4277(5) 0.45992(16) 0.56336(11) 0.0221(9) Uani 1 1 d . . . . .
H01U H 0.445148 0.492182 0.553250 0.027 Uiso 1 1 calc R U . . .
C01V C 0.7902(5) 0.21174(17) 0.49367(12) 0.0256(10) Uani 1 1 d . . . . .
C01W C 0.7938(6) 0.17134(17) 0.63109(13) 0.0326(11) Uani 1 1 d . . . . .
C01X C 0.2168(5) 0.21438(16) 0.53513(11) 0.0247(10) Uani 1 1 d . . . . .
H01X H 0.182099 0.197113 0.512733 0.030 Uiso 1 1 calc R U . . .
C01Y C 0.4783(5) 0.49739(15) 0.62724(11) 0.0226(9) Uani 1 1 d . . . . .
C01Z C 0.7475(6) 0.13720(17) 0.55245(11) 0.0280(10) Uani 1 1 d . . . . .
C020 C 0.1449(6) 0.28123(18) 0.40646(11) 0.0311(11) Uani 1 1 d . . . . .
H020 H 0.070172 0.296283 0.387747 0.037 Uiso 1 1 calc R U . . .
C021 C 0.9878(5) 0.49424(16) 0.61714(12) 0.0264(10) Uani 1 1 d . . . . .
C022 C 0.8803(6) 0.46420(17) 0.53930(12) 0.0310(11) Uani 1 1 d . . . . .
H022 H 0.884412 0.499743 0.541346 0.037 Uiso 1 1 calc R U . . .
C023 C 0.7880(6) 0.16105(18) 0.47580(11) 0.0320(11) Uani 1 1 d . . . . .
C024 C 0.7185(6) 0.41115(17) 0.73474(12) 0.0311(11) Uani 1 1 d . . . . .
H024 H 0.790961 0.400339 0.717167 0.037 Uiso 1 1 calc R U . . .
C025 C 0.9032(6) 0.51216(17) 0.64624(13) 0.0312(11) Uani 1 1 d . . . . .
H025 H 0.835947 0.490010 0.658906 0.037 Uiso 1 1 calc R U . . .
C026 C 0.3620(5) 0.23730(17) 0.46095(12) 0.0284(10) Uani 1 1 d . . . . .
H026 H 0.437228 0.222164 0.479516 0.034 Uiso 1 1 calc R U . . .
C027 C 0.8384(6) 0.43755(17) 0.50830(13) 0.0325(11) Uani 1 1 d . . . . .
H027 H 0.808418 0.450901 0.484224 0.039 Uiso 1 1 calc R U . . .
C028 C 0.5116(6) 0.44306(17) 0.78607(12) 0.0317(11) Uani 1 1 d . . . . .
H028 H 0.440177 0.454377 0.803693 0.038 Uiso 1 1 calc R U . . .
C029 C 0.7937(5) 0.19038(16) 0.56219(12) 0.0259(10) Uani 1 1 d . . . . .
C02A C 0.5843(6) 0.12469(18) 0.54209(13) 0.0354(12) Uani 1 1 d . . . . .
H02A H 0.500703 0.149871 0.541302 0.042 Uiso 1 1 calc R U . . .
C02B C 0.4973(6) 0.54953(16) 0.61565(12) 0.0291(11) Uani 1 1 d . . . . .
C02C C 0.8109(5) 0.34672(17) 0.49348(12) 0.0281(10) Uani 1 1 d . . . . .
H02C H 0.784364 0.355702 0.468186 0.034 Uiso 1 1 calc R U . . .
C02D C 0.3497(6) 0.21885(18) 0.42453(13) 0.0340(11) Uani 1 1 d . . . . .
H02D H 0.414460 0.190831 0.418419 0.041 Uiso 1 1 calc R U . . .
C02E C 0.2426(6) 0.24178(18) 0.39767(12) 0.0340(12) Uani 1 1 d . . . . .
H02E H 0.236538 0.230097 0.372768 0.041 Uiso 1 1 calc R U . . .
C02F C 0.3738(6) 0.21278(17) 0.72125(12) 0.0332(11) Uani 1 1 d . . . . .
C02G C 0.3209(6) 0.54858(17) 0.73788(12) 0.0353(12) Uani 1 1 d . . . . .
H02B H 0.325791 0.584457 0.730958 0.042 Uiso 1 1 calc R U . . .
H02F H 0.410386 0.541713 0.757969 0.042 Uiso 1 1 calc R U . . .
C02H C 0.7847(6) 0.42885(19) 0.76890(13) 0.0391(12) Uani 1 1 d . . . . .
H02H H 0.902000 0.430216 0.774692 0.047 Uiso 1 1 calc R U . . .
C02I C 0.9168(7) 0.56211(18) 0.65676(14) 0.0404(13) Uani 1 1 d . . . . .
H02I H 0.858774 0.573902 0.676646 0.049 Uiso 1 1 calc R U . . .
C02J C 0.8239(7) 0.17832(18) 0.70052(13) 0.0366(12) Uani 1 1 d . . . . .
C02K C 0.5338(7) 0.63368(16) 0.63546(13) 0.0360(12) Uani 1 1 d . . . . .
H02G H 0.450925 0.645614 0.615393 0.043 Uiso 1 1 calc R U . . .
H02J H 0.646437 0.637581 0.627204 0.043 Uiso 1 1 calc R U . . .
C02L C 1.0846(6) 0.52785(17) 0.59907(13) 0.0337(11) Uani 1 1 d . . . . .
H02L H 1.142994 0.516431 0.579127 0.040 Uiso 1 1 calc R U . . .
C02M C 0.6812(7) 0.44444(18) 0.79447(13) 0.0391(13) Uani 1 1 d . . . . .
H02M H 0.726987 0.456235 0.818067 0.047 Uiso 1 1 calc R U . . .
C02N C 0.7118(7) 0.12100(18) 0.63160(12) 0.0363(12) Uani 1 1 d . . . . .
C02O C 0.5409(7) 0.0759(2) 0.53284(13) 0.0432(13) Uani 1 1 d . . . . .
H02O H 0.427830 0.067529 0.525784 0.052 Uiso 1 1 calc R U . . .
C02P C 1.0133(7) 0.59478(18) 0.63875(15) 0.0438(14) Uani 1 1 d . . . . .
H02P H 1.022217 0.628929 0.646246 0.053 Uiso 1 1 calc R U . . .
C02Q C 0.8673(7) 0.10008(19) 0.55338(14) 0.0414(13) Uani 1 1 d . . . . .
H02Q H 0.980361 0.108169 0.560772 0.050 Uiso 1 1 calc R U . . .
C02R C 0.6618(8) 0.0394(2) 0.53386(14) 0.0479(14) Uani 1 1 d . . . . .
H02R H 0.631620 0.005722 0.527695 0.057 Uiso 1 1 calc R U . . .
C02S C 0.3618(7) 0.32840(18) 0.80978(11) 0.0366(12) Uani 1 1 d . . . . .
H02K H 0.459999 0.349659 0.817281 0.044 Uiso 1 1 calc R U . . .
H02N H 0.376590 0.295656 0.822613 0.044 Uiso 1 1 calc R U . . .
C02T C 0.7542(7) 0.2193(2) 0.37611(12) 0.0438(14) Uani 1 1 d . . . . .
H02S H 0.826040 0.244739 0.365769 0.053 Uiso 1 1 calc R U . . .
H02T H 0.636495 0.227613 0.368185 0.053 Uiso 1 1 calc R U . . .
C02U C 0.2058(7) 0.35353(19) 0.81949(13) 0.0430(13) Uani 1 1 d . . . . .
H02U H 0.194556 0.386278 0.807169 0.065 Uiso 1 1 calc R U . . .
H02V H 0.211295 0.358176 0.846442 0.065 Uiso 1 1 calc R U . . .
H02W H 0.109485 0.332555 0.811203 0.065 Uiso 1 1 calc R U . . .
C02V C 1.0968(6) 0.57784(18) 0.60984(15) 0.0400(13) Uani 1 1 d . . . . .
H02X H 1.162887 0.600394 0.597223 0.048 Uiso 1 1 calc R U . . .
C02W C 0.7946(7) 0.1685(2) 0.36277(14) 0.0551(16) Uani 1 1 d . . . . .
H02Y H 0.783893 0.168253 0.335565 0.083 Uiso 1 1 calc R U . . .
H H 0.717549 0.143968 0.371775 0.083 Uiso 1 1 calc R U . . .
HA H 0.908968 0.159799 0.372167 0.083 Uiso 1 1 calc R U . . .
C02X C 0.8241(8) 0.0512(2) 0.54364(16) 0.0512(15) Uani 1 1 d . . . . .
H02Z H 0.907526 0.025986 0.543784 0.061 Uiso 1 1 calc R U . . .
C02Y C 0.8796(8) 0.1909(2) 0.76506(13) 0.0493(15) Uani 1 1 d . . . . .
H02 H 0.917594 0.156083 0.770324 0.059 Uiso 1 1 calc R U . . .
HB H 0.759945 0.193252 0.768747 0.059 Uiso 1 1 calc R U . . .
C02Z C 0.1535(7) 0.5361(2) 0.75042(14) 0.0484(14) Uani 1 1 d . . . . .
H1 H 0.067666 0.539558 0.729470 0.073 Uiso 1 1 calc R U . . .
HC H 0.129388 0.559059 0.770344 0.073 Uiso 1 1 calc R U . . .
HD H 0.154518 0.501470 0.759622 0.073 Uiso 1 1 calc R U . . .
C030 C 0.9608(8) 0.0989(2) 0.45483(16) 0.0524(15) Uani 1 1 d . . . . .
H03A H 0.893679 0.100139 0.430430 0.063 Uiso 1 1 calc R U . . .
H03B H 0.922936 0.070008 0.469018 0.063 Uiso 1 1 calc R U . . .
C031 C 0.9782(8) 0.2268(2) 0.78971(14) 0.0497(15) Uani 1 1 d . . . . .
H03C H 0.939694 0.261111 0.784004 0.074 Uiso 1 1 calc R U . . .
H03D H 1.096226 0.224022 0.785728 0.074 Uiso 1 1 calc R U . . .
H03E H 0.963905 0.219094 0.815678 0.074 Uiso 1 1 calc R U . . .
C032 C 0.2941(9) 0.12792(19) 0.72378(15) 0.0551(16) Uani 1 1 d . . . . .
H03F H 0.207714 0.132728 0.741070 0.066 Uiso 1 1 calc R U . . .
H03G H 0.400551 0.119456 0.738413 0.066 Uiso 1 1 calc R U . . .
C033 C 0.7486(9) 0.0351(2) 0.64177(17) 0.0638(19) Uani 1 1 d . . . . .
H03H H 0.678131 0.026703 0.618641 0.077 Uiso 1 1 calc R U . . .
H03I H 0.679187 0.033515 0.662810 0.077 Uiso 1 1 calc R U . . .
C034 C 0.2446(9) 0.0874(2) 0.69680(18) 0.069(2) Uani 1 1 d . . . . .
H03J H 0.332184 0.082594 0.680205 0.104 Uiso 1 1 calc R U . . .
H03K H 0.140451 0.096613 0.682148 0.104 Uiso 1 1 calc R U . . .
H03L H 0.228393 0.056065 0.710224 0.104 Uiso 1 1 calc R U . . .
C035 C 0.5199(12) 0.6623(2) 0.66957(16) 0.090(3) Uani 1 1 d . . . . .
H03M H 0.558020 0.696776 0.666246 0.134 Uiso 1 1 calc R U . . .
H03N H 0.588846 0.646530 0.690172 0.134 Uiso 1 1 calc R U . . .
H03O H 0.403480 0.662720 0.675111 0.134 Uiso 1 1 calc R U . . .
C036 C 0.8945(10) -0.0016(2) 0.64787(19) 0.077(2) Uani 1 1 d . . . . .
H03P H 0.965580 0.001719 0.627553 0.116 Uiso 1 1 calc R U . . .
H03Q H 0.851872 -0.035997 0.648453 0.116 Uiso 1 1 calc R U . . .
H03R H 0.959634 0.005990 0.671510 0.116 Uiso 1 1 calc R U . . .
C037 C 1.1419(9) 0.0938(3) 0.4497(3) 0.101(3) Uani 1 1 d . . . . .
H03S H 1.159427 0.063272 0.435473 0.151 Uiso 1 1 calc R U . . .
H03T H 1.206481 0.091612 0.474071 0.151 Uiso 1 1 calc R U . . .
H03U H 1.178439 0.123065 0.436300 0.151 Uiso 1 1 calc R U . . .

loop_
_atom_site_aniso_label
_atom_site_aniso_U_11
_atom_site_aniso_U_22
_atom_site_aniso_U_33
_atom_site_aniso_U_23
_atom_site_aniso_U_13
_atom_site_aniso_U_12
Fe01 0.0199(3) 0.0211(3) 0.0112(3) 0.0008(2) 0.0049(2) 0.0011(3)
Fe02 0.0211(3) 0.0226(3) 0.0153(3) 0.0051(2) 0.0050(2) 0.0031(3)
O003 0.0255(16) 0.0279(17) 0.0160(15) -0.0001(12) 0.0050(12) -0.0005(13)
O004 0.0413(19) 0.0264(17) 0.0150(15) -0.0051(12) 0.0064(13) 0.0053(15)
O005 0.050(2) 0.0189(16) 0.0155(15) -0.0015(12) 0.0029(13) -0.0027(14)
O006 0.042(2) 0.0316(18) 0.0174(16) -0.0004(13) 0.0023(14) -0.0074(16)
O007 0.0424(19) 0.0298(17) 0.0119(15) 0.0023(12) 0.0088(13) 0.0023(15)
O008 0.046(2) 0.046(2) 0.0135(16) 0.0002(14) 0.0016(14) -0.0076(17)
O009 0.041(2) 0.047(2) 0.0195(17) 0.0036(14) -0.0008(15) 0.0108(17)
O00A 0.052(2) 0.053(2) 0.0190(17) 0.0113(16) -0.0015(15) 0.0017(18)
N00B 0.0207(19) 0.0239(19) 0.0117(17) 0.0027(14) 0.0058(13) 0.0009(15)
N00C 0.0239(19) 0.0216(19) 0.0140(18) -0.0006(14) 0.0036(14) -0.0005(16)
O00D 0.045(2) 0.045(2) 0.0247(18) 0.0023(15) -0.0006(15) -0.0085(18)
N00E 0.0249(19) 0.0224(19) 0.0111(17) 0.0008(14) 0.0043(14) 0.0020(15)
N00F 0.0240(19) 0.0229(19) 0.0160(18) 0.0002(15) 0.0047(14) 0.0025(16)
O00G 0.042(2) 0.042(2) 0.034(2) -0.0156(15) 0.0015(15) 0.0038(17)
N00H 0.0202(18) 0.023(2) 0.0181(18) 0.0087(14) 0.0062(14) 0.0045(15)
N00I 0.026(2) 0.030(2) 0.0173(19) 0.0075(15) 0.0053(15) 0.0056(17)
N00J 0.031(2) 0.024(2) 0.0166(19) -0.0002(15) 0.0052(15) 0.0049(17)
N00K 0.0222(19) 0.031(2) 0.0182(19) 0.0067(15) 0.0057(15) 0.0061(16)
O00L 0.066(3) 0.0251(19) 0.042(2) 0.0056(16) 0.0005(18) -0.0029(18)
O00M 0.070(3) 0.0363(19) 0.0146(16) 0.0074(14) 0.0036(16) -0.0112(18)
O00N 0.076(3) 0.0243(18) 0.0269(19) 0.0055(14) 0.0023(17) -0.0100(17)
O00O 0.128(4) 0.0241(19) 0.0207(19) 0.0024(15) 0.021(2) -0.017(2)
O00P 0.105(3) 0.034(2) 0.019(2) 0.0072(15) 0.0054(19) -0.005(2)
O00Q 0.053(3) 0.057(3) 0.038(2) 0.0121(18) 0.0038(18) -0.017(2)
O00R 0.101(3) 0.053(2) 0.026(2) 0.0125(17) 0.005(2) -0.033(2)
C00S 0.023(2) 0.021(2) 0.013(2) -0.0003(16) 0.0072(16) -0.0018(18)
C00T 0.028(2) 0.022(2) 0.012(2) 0.0024(17) 0.0042(17) -0.0001(19)
C00U 0.019(2) 0.025(2) 0.012(2) -0.0004(17) 0.0043(16) 0.0020(18)
C00V 0.022(2) 0.022(2) 0.019(2) -0.0012(17) 0.0083(17) -0.0012(18)
C00W 0.018(2) 0.025(2) 0.029(2) 0.0033(19) 0.0049(18) 0.0001(19)
C00X 0.029(2) 0.022(2) 0.017(2) 0.0049(17) 0.0053(18) 0.0038(19)
C00Y 0.035(3) 0.024(2) 0.017(2) 0.0053(18) 0.0053(18) 0.003(2)
C00Z 0.033(3) 0.024(2) 0.014(2) 0.0067(18) 0.0076(19) -0.001(2)
C010 0.022(2) 0.030(3) 0.015(2) 0.0002(18) 0.0038(17) -0.0005(19)
C011 0.021(2) 0.025(2) 0.022(2) 0.0011(18) 0.0065(17) 0.0010(19)
C012 0.031(3) 0.024(2) 0.020(2) 0.0063(18) 0.0075(18) 0.001(2)
C013 0.017(2) 0.028(2) 0.017(2) -0.0030(18) 0.0015(16) -0.0019(19)
C014 0.026(2) 0.030(3) 0.014(2) 0.0036(18) 0.0022(17) 0.004(2)
C015 0.023(2) 0.024(2) 0.024(2) 0.0018(18) 0.0053(18) 0.0029(19)
C016 0.020(2) 0.024(2) 0.015(2) -0.0024(17) 0.0058(16) 0.0023(18)
C017 0.019(2) 0.026(2) 0.018(2) 0.0003(18) 0.0043(17) 0.0009(19)
C018 0.017(2) 0.024(2) 0.017(2) -0.0001(17) 0.0047(16) 0.0015(18)
C019 0.023(2) 0.023(2) 0.019(2) -0.0002(18) 0.0059(17) 0.0031(19)
C01A 0.028(2) 0.023(2) 0.021(2) 0.0038(18) 0.0084(18) 0.0013(19)
C01B 0.031(3) 0.045(3) 0.015(2) 0.003(2) 0.0043(19) -0.005(2)
C01C 0.031(3) 0.019(2) 0.027(2) 0.0016(18) 0.0074(19) -0.004(2)
C01D 0.023(2) 0.026(2) 0.027(2) 0.0084(19) 0.0064(18) 0.003(2)
C01E 0.026(2) 0.027(2) 0.013(2) 0.0036(18) 0.0029(17) 0.005(2)
C01F 0.016(2) 0.027(2) 0.028(2) 0.0046(19) 0.0047(17) -0.0043(19)
C01G 0.045(3) 0.029(3) 0.018(2) 0.0069(19) 0.005(2) 0.000(2)
C01H 0.028(2) 0.029(2) 0.020(2) -0.0012(19) 0.0022(18) 0.001(2)
C01I 0.025(2) 0.026(2) 0.019(2) 0.0030(18) 0.0028(17) 0.0039(19)
C01J 0.033(3) 0.024(2) 0.021(2) 0.0083(19) 0.0015(19) 0.004(2)
C01K 0.023(2) 0.029(2) 0.016(2) -0.0060(18) 0.0067(17) -0.0026(19)
C01L 0.033(3) 0.031(3) 0.018(2) 0.0092(19) 0.0072(19) 0.001(2)
C01M 0.019(2) 0.038(3) 0.015(2) 0.0074(19) 0.0050(17) 0.002(2)
C01N 0.035(3) 0.033(3) 0.010(2) 0.0011(18) 0.0027(18) -0.003(2)
C01O 0.034(3) 0.022(2) 0.019(2) 0.0036(18) 0.007(2) 0.005(2)
C01P 0.037(3) 0.031(3) 0.013(2) 0.0023(19) 0.0035(18) 0.000(2)
C01Q 0.027(2) 0.030(3) 0.015(2) 0.0052(18) 0.0041(17) 0.005(2)
C01R 0.034(3) 0.024(2) 0.016(2) 0.0035(18) 0.0083(18) -0.002(2)
C01S 0.032(3) 0.023(2) 0.015(2) 0.0052(18) 0.0039(18) -0.001(2)
C01T 0.021(2) 0.038(3) 0.017(2) 0.0034(19) 0.0040(17) 0.006(2)
C01U 0.031(2) 0.023(2) 0.014(2) 0.0036(17) 0.0078(17) 0.0020(19)
C01V 0.024(2) 0.032(3) 0.022(2) 0.0012(19) 0.0063(18) -0.001(2)
C01W 0.045(3) 0.025(3) 0.027(3) 0.003(2) -0.001(2) -0.003(2)
C01X 0.029(2) 0.029(2) 0.017(2) -0.0046(18) 0.0026(18) -0.003(2)
C01Y 0.029(2) 0.023(2) 0.017(2) -0.0004(17) 0.0053(18) -0.0011(19)
C01Z 0.037(3) 0.031(3) 0.017(2) 0.0053(19) 0.0046(19) 0.005(2)
C020 0.039(3) 0.041(3) 0.012(2) 0.0026(19) -0.0015(19) -0.007(2)
C021 0.024(2) 0.028(2) 0.027(2) 0.0051(19) 0.0003(19) 0.002(2)
C022 0.038(3) 0.027(3) 0.028(3) 0.011(2) 0.001(2) 0.002(2)
C023 0.045(3) 0.041(3) 0.010(2) 0.006(2) 0.002(2) 0.000(3)
C024 0.031(3) 0.041(3) 0.021(2) 0.000(2) 0.0009(19) 0.001(2)
C025 0.027(3) 0.027(3) 0.040(3) 0.006(2) 0.004(2) 0.004(2)
C026 0.023(2) 0.035(3) 0.028(3) 0.001(2) 0.0068(19) 0.001(2)
C027 0.035(3) 0.035(3) 0.028(3) 0.015(2) 0.008(2) 0.002(2)
C028 0.052(3) 0.029(3) 0.015(2) -0.0017(19) 0.008(2) -0.002(2)
C029 0.030(2) 0.027(2) 0.021(2) -0.0003(18) 0.0004(18) 0.003(2)
C02A 0.044(3) 0.033(3) 0.030(3) 0.006(2) 0.006(2) 0.001(2)
C02B 0.041(3) 0.024(2) 0.024(3) 0.001(2) 0.008(2) -0.005(2)
C02C 0.032(3) 0.034(3) 0.020(2) 0.010(2) 0.0089(19) 0.006(2)
C02D 0.042(3) 0.031(3) 0.030(3) -0.008(2) 0.013(2) 0.001(2)
C02E 0.048(3) 0.038(3) 0.018(2) -0.007(2) 0.011(2) -0.007(2)
C02F 0.052(3) 0.029(3) 0.019(3) 0.002(2) 0.005(2) -0.002(2)
C02G 0.057(3) 0.029(3) 0.022(2) -0.010(2) 0.010(2) 0.005(2)
C02H 0.034(3) 0.050(3) 0.030(3) 0.002(2) -0.009(2) -0.002(3)
C02I 0.049(3) 0.034(3) 0.038(3) 0.001(2) 0.003(2) 0.014(3)
C02J 0.055(3) 0.033(3) 0.021(3) 0.007(2) 0.002(2) -0.006(3)
C02K 0.057(3) 0.017(2) 0.033(3) 0.005(2) -0.002(2) -0.004(2)
C02L 0.032(3) 0.032(3) 0.037(3) 0.014(2) 0.001(2) 0.002(2)
C02M 0.060(4) 0.034(3) 0.022(3) -0.002(2) -0.004(2) -0.008(3)
C02N 0.058(4) 0.032(3) 0.019(2) 0.006(2) 0.003(2) -0.004(3)
C02O 0.045(3) 0.052(4) 0.032(3) 0.000(2) 0.001(2) -0.013(3)
C02P 0.059(4) 0.022(3) 0.049(3) 0.006(2) -0.005(3) 0.006(3)
C02Q 0.042(3) 0.038(3) 0.042(3) -0.001(2) -0.008(2) -0.002(3)
C02R 0.071(4) 0.034(3) 0.036(3) -0.005(2) -0.003(3) -0.007(3)
C02S 0.063(3) 0.038(3) 0.011(2) 0.0049(19) 0.012(2) 0.003(3)
C02T 0.053(3) 0.066(4) 0.012(2) 0.001(2) 0.000(2) -0.017(3)
C02U 0.068(4) 0.037(3) 0.028(3) -0.001(2) 0.024(3) -0.001(3)
C02V 0.043(3) 0.029(3) 0.046(3) 0.012(2) -0.003(2) -0.006(2)
C02W 0.058(4) 0.088(5) 0.019(3) -0.012(3) 0.001(2) 0.003(3)
C02X 0.060(4) 0.033(3) 0.059(4) -0.009(3) -0.002(3) 0.007(3)
C02Y 0.084(4) 0.048(3) 0.017(3) 0.007(2) 0.008(3) -0.014(3)
C02Z 0.061(4) 0.056(4) 0.030(3) -0.007(2) 0.016(3) 0.016(3)
C030 0.073(4) 0.036(3) 0.049(4) -0.011(3) 0.007(3) 0.008(3)
C031 0.073(4) 0.050(3) 0.026(3) 0.003(2) 0.007(3) -0.002(3)
C032 0.096(5) 0.033(3) 0.036(3) 0.012(2) 0.007(3) -0.004(3)
C033 0.105(6) 0.034(3) 0.051(4) 0.008(3) -0.002(3) -0.014(3)
C034 0.103(6) 0.038(3) 0.064(4) 0.009(3) -0.006(4) -0.015(4)
C035 0.209(9) 0.025(3) 0.035(4) -0.012(3) 0.015(4) -0.010(4)
C036 0.126(7) 0.042(4) 0.061(4) 0.006(3) 0.001(4) 0.003(4)
C037 0.075(6) 0.064(5) 0.166(9) -0.045(5) 0.021(5) 0.016(4)

loop_
_atom_type_symbol
_atom_type_description
_atom_type_scat_dispersion_real
_atom_type_scat_dispersion_imag
_atom_type_scat_source
C C 0.0033 0.0016 'International Tables Vol C Tables 4.2.6.8 and 6.1.1.4'
H H 0.0000 0.0000 'International Tables Vol C Tables 4.2.6.8 and 6.1.1.4'
Cl Cl 0.1484 0.1585 'International Tables Vol C Tables 4.2.6.8 and 6.1.1.4'
Fe Fe 0.3463 0.8444 'International Tables Vol C Tables 4.2.6.8 and 6.1.1.4'
N N 0.0061 0.0033 'International Tables Vol C Tables 4.2.6.8 and 6.1.1.4'
O O 0.0106 0.0060 'International Tables Vol C Tables 4.2.6.8 and 6.1.1.4'

loop_
_geom_angle_atom_site_label_1
_geom_angle_atom_site_label_2
_geom_angle_atom_site_label_3
_geom_angle
_geom_angle_site_symmetry_1
_geom_angle_site_symmetry_3
_geom_angle_publ_flag
O003 Fe01 N00B 102.68(13) . . ?
O003 Fe01 N00C 101.00(13) . . ?
O003 Fe01 N00E 102.28(13) . . ?
O003 Fe01 N00F 101.66(13) . . ?
N00B Fe01 N00F 85.96(13) . . ?
N00C Fe01 N00B 89.52(13) . . ?
N00C Fe01 N00F 157.34(13) . . ?
N00E Fe01 N00B 155.04(13) . . ?
N00E Fe01 N00C 85.30(13) . . ?
N00E Fe01 N00F 89.48(13) . . ?
O003 Fe02 N00H 102.28(13) . . ?
O003 Fe02 N00I 103.49(13) . . ?
O003 Fe02 N00J 98.95(13) . . ?
O003 Fe02 N00K 102.01(13) . . ?
N00H Fe02 N00I 154.23(14) . . ?
N00H Fe02 N00J 89.60(13) . . ?
N00H Fe02 N00K 85.47(13) . . ?
N00I Fe02 N00J 86.16(13) . . ?
N00K Fe02 N00I 89.46(14) . . ?
N00K Fe02 N00J 159.03(14) . . ?
Fe02 O003 Fe01 175.13(18) . . ?
C00Z O004 C02G 116.1(3) . . ?
C02B O005 C02K 115.8(3) . . ?
C01O O007 C02S 115.1(4) . . ?
C01B O008 C02T 116.5(4) . . ?
C018 N00B Fe01 128.3(3) . . ?
C019 N00B Fe01 124.4(3) . . ?
C019 N00B C018 106.4(3) . . ?
C010 N00C Fe01 126.1(3) . . ?
C01E N00C Fe01 123.4(3) . . ?
C01E N00C C010 106.2(3) . . ?
C00V N00E Fe01 124.4(3) . . ?
C00V N00E C017 105.8(3) . . ?
C017 N00E Fe01 127.9(3) . . ?
C00U N00F Fe01 126.4(3) . . ?
C01A N00F Fe01 124.4(3) . . ?
C01A N00F C00U 107.5(3) . . ?
C023 O00G C030 115.5(4) . . ?
C00W N00H Fe02 128.3(3) . . ?
C00W N00H C011 106.1(3) . . ?
C011 N00H Fe02 124.2(3) . . ?
C014 N00I Fe02 127.9(3) . . ?
C014 N00I C01M 107.0(3) . . ?
C01M N00I Fe02 124.6(3) . . ?
C00Y N00J Fe02 121.8(3) . . ?
C01J N00J Fe02 125.5(3) . . ?
C01J N00J C00Y 107.2(3) . . ?
C01D N00K Fe02 126.4(3) . . ?
C01D N00K C01L 105.9(3) . . ?
C01L N00K Fe02 123.2(3) . . ?
C02N O00L C033 114.8(5) . . ?
C02J O00M C02Y 115.2(4) . . ?
C02F O00N C032 114.9(4) . . ?
C018 C00S C00Z 128.9(3) . . ?
C01Y C00S C00Z 123.6(4) . . ?
C01Y C00S C018 107.1(3) . . ?
C01R C00T C016 122.3(4) . . ?
C024 C00T C016 118.9(4) . . ?
C024 C00T C01R 118.8(4) . . ?
N00F C00U C00X 108.1(3) . . ?
C016 C00U N00F 125.6(4) . . ?
C016 C00U C00X 126.3(4) . . ?
N00E C00V C012 126.0(4) . . ?
N00E C00V C01C 110.2(3) . . ?
C012 C00V C01C 123.8(4) . . ?
N00H C00W C015 109.8(4) . . ?
N00H C00W C01F 125.0(4) . . ?
C01F C00W C015 125.2(4) . . ?
C00U C00X C01O 129.0(4) . . ?
C01S C00X C00U 107.9(4) . . ?
C01S C00X C01O 123.0(4) . . ?
N00J C00Y C01G 108.9(4) . . ?
N00J C00Y C01Q 124.6(4) . . ?
C01Q C00Y C01G 126.4(4) . . ?
O004 C00Z C00S 107.3(4) . . ?
O006 C00Z O004 126.3(4) . . ?
O006 C00Z C00S 126.4(4) . . ?
N00C C010 C01N 108.3(4) . . ?
C013 C010 N00C 125.6(4) . . ?
C013 C010 C01N 126.1(4) . . ?
N00H C011 C01I 109.6(4) . . ?
C01Q C011 N00H 126.1(4) . . ?
C01Q C011 C01I 124.0(4) . . ?
C00V C012 H012 116.5 . . ?
C00V C012 C01A 126.9(4) . . ?
C01A C012 H012 116.5 . . ?
C010 C013 C017 123.1(4) . . ?
C010 C013 C01K 118.1(4) . . ?
C017 C013 C01K 118.7(4) . . ?
N00I C014 C01V 109.3(3) . . ?
N00I C014 C029 125.3(4) . . ?
C029 C014 C01V 125.3(4) . . ?
C00W C015 H015 126.5 . . ?
C01I C015 C00W 106.9(4) . . ?
C01I C015 H015 126.5 . . ?
C00U C016 C00T 118.6(3) . . ?
C00U C016 C018 125.2(4) . . ?
C018 C016 C00T 116.2(4) . . ?
N00E C017 C013 125.1(4) . . ?
N00E C017 C01X 110.2(3) . . ?
C013 C017 C01X 124.6(4) . . ?
N00B C018 C00S 109.1(3) . . ?
N00B C018 C016 124.1(4) . . ?
C016 C018 C00S 126.7(4) . . ?
N00B C019 C01U 124.6(4) . . ?
N00B C019 C01Y 110.6(3) . . ?
C01U C019 C01Y 124.8(4) . . ?
N00F C01A C012 125.2(4) . . ?
N00F C01A C01S 110.0(4) . . ?
C012 C01A C01S 124.8(4) . . ?
O008 C01B C01T 110.8(4) . . ?
O00A C01B O008 123.4(4) . . ?
O00A C01B C01T 125.8(4) . . ?
C00V C01C H01C 126.4 . . ?
C01X C01C C00V 107.1(4) . . ?
C01X C01C H01C 126.4 . . ?
N00K C01D C01F 125.0(4) . . ?
N00K C01D C022 109.5(4) . . ?
C01F C01D C022 125.6(4) . . ?
N00C C01E C01P 110.3(4) . . ?
N00C C01E C01U 126.2(4) . . ?
C01U C01E C01P 123.4(4) . . ?
C00W C01F C021 117.7(4) . . ?
C01D C01F C00W 123.3(4) . . ?
C01D C01F C021 119.0(4) . . ?
C00Y C01G C02J 129.9(4) . . ?
C01W C01G C00Y 107.4(4) . . ?
C01W C01G C02J 122.4(4) . . ?
C01K C01H H01H 119.9 . . ?
C020 C01H H01H 119.9 . . ?
C020 C01H C01K 120.2(4) . . ?
C011 C01I H01I 126.3 . . ?
C015 C01I C011 107.4(4) . . ?
C015 C01I H01I 126.3 . . ?
N00J C01J C01W 109.8(4) . . ?
N00J C01J C029 124.4(4) . . ?
C029 C01J C01W 125.8(4) . . ?
C01H C01K C013 120.8(4) . . ?
C01H C01K C026 119.1(4) . . ?
C026 C01K C013 120.1(4) . . ?
N00K C01L C027 110.0(4) . . ?
C02C C01L N00K 125.0(4) . . ?
C02C C01L C027 125.1(4) . . ?
N00I C01M C01T 109.3(4) . . ?
N00I C01M C02C 124.8(4) . . ?
C02C C01M C01T 125.9(4) . . ?
C010 C01N H01N 126.2 . . ?
C01P C01N C010 107.7(4) . . ?
C01P C01N H01N 126.2 . . ?
O007 C01O C00X 109.5(4) . . ?
O009 C01O O007 125.1(4) . . ?
O009 C01O C00X 125.4(4) . . ?
C01E C01P H01P 126.3 . . ?
C01N C01P C01E 107.4(4) . . ?
C01N C01P H01P 126.3 . . ?
C00Y C01Q H01Q 116.3 . . ?
C011 C01Q C00Y 127.3(4) . . ?
C011 C01Q H01Q 116.3 . . ?
C00T C01R H01R 119.9 . . ?
C028 C01R C00T 120.2(4) . . ?
C028 C01R H01R 119.9 . . ?
C00X C01S C01A 106.5(4) . . ?
C00X C01S C02F 122.4(4) . . ?
C01A C01S C02F 131.1(4) . . ?
C01M C01T C01B 125.2(4) . . ?
C01V C01T C01B 127.2(4) . . ?
C01V C01T C01M 107.7(4) . . ?
C019 C01U H01U 116.4 . . ?
C01E C01U C019 127.1(4) . . ?
C01E C01U H01U 116.4 . . ?
C014 C01V C023 129.1(4) . . ?
C01T C01V C014 106.6(4) . . ?
C01T C01V C023 124.1(4) . . ?
C01G C01W C01J 106.5(4) . . ?
C01G C01W C02N 123.2(4) . . ?
C01J C01W C02N 130.1(4) . . ?
C017 C01X H01X 126.7 . . ?
C01C C01X C017 106.6(4) . . ?
C01C C01X H01X 126.7 . . ?
C00S C01Y C019 106.6(4) . . ?
C00S C01Y C02B 128.7(4) . . ?
C019 C01Y C02B 124.6(4) . . ?
C02A C01Z C029 120.2(4) . . ?
C02A C01Z C02Q 118.9(5) . . ?
C02Q C01Z C029 120.9(4) . . ?
C01H C020 H020 119.8 . . ?
C02E C020 C01H 120.3(4) . . ?
C02E C020 H020 119.8 . . ?
C025 C021 C01F 119.7(4) . . ?
C02L C021 C01F 122.1(4) . . ?
C02L C021 C025 118.3(4) . . ?
C01D C022 H022 126.6 . . ?
C027 C022 C01D 106.8(4) . . ?
C027 C022 H022 126.6 . . ?
O00D C023 O00G 125.8(5) . . ?
O00D C023 C01V 124.7(5) . . ?
O00G C023 C01V 109.4(4) . . ?
C00T C024 H024 119.6 . . ?
C00T C024 C02H 120.8(4) . . ?
C02H C024 H024 119.6 . . ?
C021 C025 H025 119.8 . . ?
C02I C025 C021 120.3(5) . . ?
C02I C025 H025 119.8 . . ?
C01K C026 H026 119.8 . . ?
C01K C026 C02D 120.3(4) . . ?
C02D C026 H026 119.8 . . ?
C01L C027 H027 126.1 . . ?
C022 C027 C01L 107.9(4) . . ?
C022 C027 H027 126.1 . . ?
C01R C028 H028 120.0 . . ?
C02M C028 C01R 119.9(4) . . ?
C02M C028 H028 120.0 . . ?
C014 C029 C01J 123.8(4) . . ?
C014 C029 C01Z 117.9(4) . . ?
C01J C029 C01Z 118.3(4) . . ?
C01Z C02A H02A 119.7 . . ?
C01Z C02A C02O 120.6(5) . . ?
C02O C02A H02A 119.7 . . ?
O005 C02B C01Y 112.3(4) . . ?
O00O C02B O005 122.0(4) . . ?
O00O C02B C01Y 125.7(4) . . ?
C01L C02C C01M 127.7(4) . . ?
C01L C02C H02C 116.1 . . ?
C01M C02C H02C 116.1 . . ?
C026 C02D H02D 120.3 . . ?
C02E C02D C026 119.3(4) . . ?
C02E C02D H02D 120.3 . . ?
C020 C02E C02D 120.8(4) . . ?
C020 C02E H02E 119.6 . . ?
C02D C02E H02E 119.6 . . ?
O00N C02F C01S 114.0(4) . . ?
O00P C02F O00N 123.6(4) . . ?
O00P C02F C01S 122.4(4) . . ?
O004 C02G H02B 110.5 . . ?
O004 C02G H02F 110.5 . . ?
O004 C02G C02Z 106.4(4) . . ?
H02B C02G H02F 108.6 . . ?
C02Z C02G H02B 110.5 . . ?
C02Z C02G H02F 110.5 . . ?
C024 C02H H02H 120.0 . . ?
C02M C02H C024 120.0(5) . . ?
C02M C02H H02H 120.0 . . ?
C025 C02I H02I 119.6 . . ?
C02P C02I C025 120.7(5) . . ?
C02P C02I H02I 119.6 . . ?
O00M C02J C01G 112.3(4) . . ?
O00R C02J O00M 124.3(4) . . ?
O00R C02J C01G 123.3(4) . . ?
O005 C02K H02G 110.4 . . ?
O005 C02K H02J 110.4 . . ?
O005 C02K C035 106.6(4) . . ?
H02G C02K H02J 108.6 . . ?
C035 C02K H02G 110.4 . . ?
C035 C02K H02J 110.4 . . ?
C021 C02L H02L 119.6 . . ?
C02V C02L C021 120.8(5) . . ?
C02V C02L H02L 119.6 . . ?
C028 C02M H02M 119.9 . . ?
C02H C02M C028 120.2(4) . . ?
C02H C02M H02M 119.9 . . ?
O00L C02N C01W 111.7(5) . . ?
O00Q C02N O00L 125.0(5) . . ?
O00Q C02N C01W 123.2(5) . . ?
C02A C02O H02O 120.1 . . ?
C02R C02O C02A 119.9(5) . . ?
C02R C02O H02O 120.1 . . ?
C02I C02P H02P 120.1 . . ?
C02I C02P C02V 119.7(5) . . ?
C02V C02P H02P 120.1 . . ?
C01Z C02Q H02Q 119.7 . . ?
C01Z C02Q C02X 120.6(5) . . ?
C02X C02Q H02Q 119.7 . . ?
C02O C02R H02R 119.8 . . ?
C02X C02R C02O 120.4(5) . . ?
C02X C02R H02R 119.8 . . ?
O007 C02S H02K 110.4 . . ?
O007 C02S H02N 110.4 . . ?
O007 C02S C02U 106.6(4) . . ?
H02K C02S H02N 108.6 . . ?
C02U C02S H02K 110.4 . . ?
C02U C02S H02N 110.4 . . ?
O008 C02T H02S 110.3 . . ?
O008 C02T H02T 110.3 . . ?
O008 C02T C02W 107.3(4) . . ?
H02S C02T H02T 108.5 . . ?
C02W C02T H02S 110.3 . . ?
C02W C02T H02T 110.3 . . ?
C02S C02U H02U 109.5 . . ?
C02S C02U H02V 109.5 . . ?
C02S C02U H02W 109.5 . . ?
H02U C02U H02V 109.5 . . ?
H02U C02U H02W 109.5 . . ?
H02V C02U H02W 109.5 . . ?
C02L C02V H02X 119.9 . . ?
C02P C02V C02L 120.1(5) . . ?
C02P C02V H02X 119.9 . . ?
C02T C02W H02Y 109.5 . . ?
C02T C02W H 109.5 . . ?
C02T C02W HA 109.5 . . ?
H02Y C02W H 109.5 . . ?
H02Y C02W HA 109.5 . . ?
H C02W HA 109.5 . . ?
C02Q C02X H02Z 120.2 . . ?
C02R C02X C02Q 119.7(5) . . ?
C02R C02X H02Z 120.2 . . ?
O00M C02Y H02 110.5 . . ?
O00M C02Y HB 110.5 . . ?
O00M C02Y C031 106.0(4) . . ?
H02 C02Y HB 108.7 . . ?
C031 C02Y H02 110.5 . . ?
C031 C02Y HB 110.5 . . ?
C02G C02Z H1 109.5 . . ?
C02G C02Z HC 109.5 . . ?
C02G C02Z HD 109.5 . . ?
H1 C02Z HC 109.5 . . ?
H1 C02Z HD 109.5 . . ?
HC C02Z HD 109.5 . . ?
O00G C030 H03A 110.4 . . ?
O00G C030 H03B 110.4 . . ?
O00G C030 C037 106.7(5) . . ?
H03A C030 H03B 108.6 . . ?
C037 C030 H03A 110.4 . . ?
C037 C030 H03B 110.4 . . ?
C02Y C031 H03C 109.5 . . ?
C02Y C031 H03D 109.5 . . ?
C02Y C031 H03E 109.5 . . ?
H03C C031 H03D 109.5 . . ?
H03C C031 H03E 109.5 . . ?
H03D C031 H03E 109.5 . . ?
O00N C032 H03F 110.4 . . ?
O00N C032 H03G 110.4 . . ?
O00N C032 C034 106.5(4) . . ?
H03F C032 H03G 108.6 . . ?
C034 C032 H03F 110.4 . . ?
C034 C032 H03G 110.4 . . ?
O00L C033 H03H 110.4 . . ?
O00L C033 H03I 110.4 . . ?
O00L C033 C036 106.7(5) . . ?
H03H C033 H03I 108.6 . . ?
C036 C033 H03H 110.4 . . ?
C036 C033 H03I 110.4 . . ?
C032 C034 H03J 109.5 . . ?
C032 C034 H03K 109.5 . . ?
C032 C034 H03L 109.5 . . ?
H03J C034 H03K 109.5 . . ?
H03J C034 H03L 109.5 . . ?
H03K C034 H03L 109.5 . . ?
C02K C035 H03M 109.5 . . ?
C02K C035 H03N 109.5 . . ?
C02K C035 H03O 109.5 . . ?
H03M C035 H03N 109.5 . . ?
H03M C035 H03O 109.5 . . ?
H03N C035 H03O 109.5 . . ?
C033 C036 H03P 109.5 . . ?
C033 C036 H03Q 109.5 . . ?
C033 C036 H03R 109.5 . . ?
H03P C036 H03Q 109.5 . . ?
H03P C036 H03R 109.5 . . ?
H03Q C036 H03R 109.5 . . ?
C030 C037 H03S 109.5 . . ?
C030 C037 H03T 109.5 . . ?
C030 C037 H03U 109.5 . . ?
H03S C037 H03T 109.5 . . ?
H03S C037 H03U 109.5 . . ?
H03T C037 H03U 109.5 . . ?

loop_
_geom_bond_atom_site_label_1
_geom_bond_atom_site_label_2
_geom_bond_distance
_geom_bond_site_symmetry_2
_geom_bond_publ_flag
Fe01 O003 1.760(3) . ?
Fe01 N00B 2.082(3) . ?
Fe01 N00C 2.067(3) . ?
Fe01 N00E 2.059(3) . ?
Fe01 N00F 2.085(3) . ?
Fe02 O003 1.753(3) . ?
Fe02 N00H 2.060(3) . ?
Fe02 N00I 2.079(4) . ?
Fe02 N00J 2.089(3) . ?
Fe02 N00K 2.064(3) . ?
O004 C00Z 1.342(5) . ?
O004 C02G 1.463(5) . ?
O005 C02B 1.336(5) . ?
O005 C02K 1.453(5) . ?
O006 C00Z 1.196(5) . ?
O007 C01O 1.343(5) . ?
O007 C02S 1.453(5) . ?
O008 C01B 1.337(6) . ?
O008 C02T 1.459(5) . ?
O009 C01O 1.198(5) . ?
O00A C01B 1.208(5) . ?
N00B C018 1.390(5) . ?
N00B C019 1.364(5) . ?
N00C C010 1.389(5) . ?
N00C C01E 1.354(5) . ?
O00D C023 1.206(6) . ?
N00E C00V 1.369(5) . ?
N00E C017 1.378(5) . ?
N00F C00U 1.389(5) . ?
N00F C01A 1.358(5) . ?
O00G C023 1.326(6) . ?
O00G C030 1.440(6) . ?
N00H C00W 1.373(5) . ?
N00H C011 1.375(5) . ?
N00I C014 1.375(5) . ?
N00I C01M 1.376(5) . ?
N00J C00Y 1.379(5) . ?
N00J C01J 1.368(6) . ?
N00K C01D 1.373(6) . ?
N00K C01L 1.382(5) . ?
O00L C02N 1.309(6) . ?
O00L C033 1.459(6) . ?
O00M C02J 1.325(6) . ?
O00M C02Y 1.468(5) . ?
O00N C02F 1.327(5) . ?
O00N C032 1.465(6) . ?
O00O C02B 1.203(5) . ?
O00P C02F 1.203(5) . ?
O00Q C02N 1.207(6) . ?
O00R C02J 1.207(6) . ?
C00S C00Z 1.505(6) . ?
C00S C018 1.435(6) . ?
C00S C01Y 1.374(5) . ?
C00T C016 1.515(5) . ?
C00T C01R 1.389(6) . ?
C00T C024 1.379(6) . ?
C00U C00X 1.445(5) . ?
C00U C016 1.382(6) . ?
C00V C012 1.382(6) . ?
C00V C01C 1.437(6) . ?
C00W C015 1.441(6) . ?
C00W C01F 1.407(6) . ?
C00X C01O 1.501(6) . ?
C00X C01S 1.360(6) . ?
C00Y C01G 1.442(6) . ?
C00Y C01Q 1.385(6) . ?
C010 C013 1.380(6) . ?
C010 C01N 1.454(6) . ?
C011 C01I 1.440(6) . ?
C011 C01Q 1.371(6) . ?
C012 H012 0.9500 . ?
C012 C01A 1.396(6) . ?
C013 C017 1.413(6) . ?
C013 C01K 1.495(5) . ?
C014 C01V 1.450(6) . ?
C014 C029 1.411(6) . ?
C015 H015 0.9500 . ?
C015 C01I 1.347(6) . ?
C016 C018 1.401(6) . ?
C017 C01X 1.437(6) . ?
C019 C01U 1.411(5) . ?
C019 C01Y 1.427(6) . ?
C01A C01S 1.443(6) . ?
C01B C01T 1.483(6) . ?
C01C H01C 0.9500 . ?
C01C C01X 1.358(6) . ?
C01D C01F 1.403(6) . ?
C01D C022 1.451(6) . ?
C01E C01P 1.439(5) . ?
C01E C01U 1.374(6) . ?
C01F C021 1.496(6) . ?
C01G C01W 1.371(6) . ?
C01G C02J 1.490(6) . ?
C01H H01H 0.9500 . ?
C01H C01K 1.391(6) . ?
C01H C020 1.389(6) . ?
C01I H01I 0.9500 . ?
C01J C01W 1.442(6) . ?
C01J C029 1.417(6) . ?
C01K C026 1.392(6) . ?
C01L C027 1.422(6) . ?
C01L C02C 1.377(6) . ?
C01M C01T 1.438(6) . ?
C01M C02C 1.390(6) . ?
C01N H01N 0.9500 . ?
C01N C01P 1.322(6) . ?
C01P H01P 0.9500 . ?
C01Q H01Q 0.9500 . ?
C01R H01R 0.9500 . ?
C01R C028 1.388(6) . ?
C01S C02F 1.476(6) . ?
C01T C01V 1.358(6) . ?
C01U H01U 0.9500 . ?
C01V C023 1.497(6) . ?
C01W C02N 1.497(7) . ?
C01X H01X 0.9500 . ?
C01Y C02B 1.464(6) . ?
C01Z C029 1.498(6) . ?
C01Z C02A 1.375(7) . ?
C01Z C02Q 1.381(7) . ?
C020 H020 0.9500 . ?
C020 C02E 1.371(6) . ?
C021 C025 1.394(6) . ?
C021 C02L 1.393(6) . ?
C022 H022 0.9500 . ?
C022 C027 1.343(6) . ?
C024 H024 0.9500 . ?
C024 C02H 1.380(6) . ?
C025 H025 0.9500 . ?
C025 C02I 1.385(7) . ?
C026 H026 0.9500 . ?
C026 C02D 1.401(6) . ?
C027 H027 0.9500 . ?
C028 H028 0.9500 . ?
C028 C02M 1.374(7) . ?
C02A H02A 0.9500 . ?
C02A C02O 1.379(7) . ?
C02C H02C 0.9500 . ?
C02D H02D 0.9500 . ?
C02D C02E 1.378(7) . ?
C02E H02E 0.9500 . ?
C02G H02B 0.9900 . ?
C02G H02F 0.9900 . ?
C02G C02Z 1.504(7) . ?
C02H H02H 0.9500 . ?
C02H C02M 1.371(7) . ?
C02I H02I 0.9500 . ?
C02I C02P 1.374(7) . ?
C02K H02G 0.9900 . ?
C02K H02J 0.9900 . ?
C02K C035 1.465(7) . ?
C02L H02L 0.9500 . ?
C02L C02V 1.388(7) . ?
C02M H02M 0.9500 . ?
C02O H02O 0.9500 . ?
C02O C02R 1.376(8) . ?
C02P H02P 0.9500 . ?
C02P C02V 1.375(7) . ?
C02Q H02Q 0.9500 . ?
C02Q C02X 1.386(7) . ?
C02R H02R 0.9500 . ?
C02R C02X 1.360(8) . ?
C02S H02K 0.9900 . ?
C02S H02N 0.9900 . ?
C02S C02U 1.498(7) . ?
C02T H02S 0.9900 . ?
C02T H02T 0.9900 . ?
C02T C02W 1.482(7) . ?
C02U H02U 0.9800 . ?
C02U H02V 0.9800 . ?
C02U H02W 0.9800 . ?
C02V H02X 0.9500 . ?
C02W H02Y 0.9800 . ?
C02W H 0.9800 . ?
C02W HA 0.9800 . ?
C02X H02Z 0.9500 . ?
C02Y H02 0.9900 . ?
C02Y HB 0.9900 . ?
C02Y C031 1.485(7) . ?
C02Z H1 0.9800 . ?
C02Z HC 0.9800 . ?
C02Z HD 0.9800 . ?
C030 H03A 0.9900 . ?
C030 H03B 0.9900 . ?
C030 C037 1.498(9) . ?
C031 H03C 0.9800 . ?
C031 H03D 0.9800 . ?
C031 H03E 0.9800 . ?
C032 H03F 0.9900 . ?
C032 H03G 0.9900 . ?
C032 C034 1.485(8) . ?
C033 H03H 0.9900 . ?
C033 H03I 0.9900 . ?
C033 C036 1.529(9) . ?
C034 H03J 0.9800 . ?
C034 H03K 0.9800 . ?
C034 H03L 0.9800 . ?
C035 H03M 0.9800 . ?
C035 H03N 0.9800 . ?
C035 H03O 0.9800 . ?
C036 H03P 0.9800 . ?
C036 H03Q 0.9800 . ?
C036 H03R 0.9800 . ?
C037 H03S 0.9800 . ?
C037 H03T 0.9800 . ?
C037 H03U 0.9800 . ?

loop_
_geom_torsion_atom_site_label_1
_geom_torsion_atom_site_label_2
_geom_torsion_atom_site_label_3
_geom_torsion_atom_site_label_4
_geom_torsion
_geom_torsion_site_symmetry_1
_geom_torsion_site_symmetry_2
_geom_torsion_site_symmetry_3
_geom_torsion_site_symmetry_4
_geom_torsion_publ_flag
Fe01 N00B C018 C00S 172.1(3) . . . . ?
Fe01 N00B C018 C016 -4.6(6) . . . . ?
Fe01 N00B C019 C01U 9.0(6) . . . . ?
Fe01 N00B C019 C01Y -171.7(3) . . . . ?
Fe01 N00C C010 C013 23.5(6) . . . . ?
Fe01 N00C C010 C01N -155.5(3) . . . . ?
Fe01 N00C C01E C01P 157.3(3) . . . . ?
Fe01 N00C C01E C01U -19.6(6) . . . . ?
Fe01 N00E C00V C012 11.2(6) . . . . ?
Fe01 N00E C00V C01C -167.8(3) . . . . ?
Fe01 N00E C017 C013 -10.9(6) . . . . ?
Fe01 N00E C017 C01X 167.5(3) . . . . ?
Fe01 N00F C00U C00X -164.9(3) . . . . ?
Fe01 N00F C00U C016 17.6(6) . . . . ?
Fe01 N00F C01A C012 -13.8(6) . . . . ?
Fe01 N00F C01A C01S 165.8(3) . . . . ?
Fe02 N00H C00W C015 171.4(3) . . . . ?
Fe02 N00H C00W C01F -7.2(6) . . . . ?
Fe02 N00H C011 C01I -171.3(3) . . . . ?
Fe02 N00H C011 C01Q 3.1(6) . . . . ?
Fe02 N00I C014 C01V 176.4(3) . . . . ?
Fe02 N00I C014 C029 0.6(6) . . . . ?
Fe02 N00I C01M C01T -175.5(3) . . . . ?
Fe02 N00I C01M C02C 4.1(6) . . . . ?
Fe02 N00J C00Y C01G 152.6(3) . . . . ?
Fe02 N00J C00Y C01Q -27.5(6) . . . . ?
Fe02 N00J C01J C01W -150.6(3) . . . . ?
Fe02 N00J C01J C029 30.2(6) . . . . ?
Fe02 N00K C01D C01F 25.1(6) . . . . ?
Fe02 N00K C01D C022 -155.3(3) . . . . ?
Fe02 N00K C01L C027 156.7(3) . . . . ?
Fe02 N00K C01L C02C -22.7(6) . . . . ?
O008 C01B C01T C01M 168.6(4) . . . . ?
O008 C01B C01T C01V -11.3(6) . . . . ?
O00A C01B C01T C01M -11.4(7) . . . . ?
O00A C01B C01T C01V 168.8(5) . . . . ?
N00B C019 C01U C01E 4.1(7) . . . . ?
N00B C019 C01Y C00S 0.2(5) . . . . ?
N00B C019 C01Y C02B 179.6(4) . . . . ?
N00C C010 C013 C017 -1.2(7) . . . . ?
N00C C010 C013 C01K -177.8(4) . . . . ?
N00C C010 C01N C01P -2.1(5) . . . . ?
N00C C01E C01P C01N -0.8(5) . . . . ?
N00C C01E C01U C019 1.8(7) . . . . ?
N00E C00V C012 C01A 2.3(7) . . . . ?
N00E C00V C01C C01X 1.1(5) . . . . ?
N00E C017 C01X C01C -2.2(5) . . . . ?
N00F C00U C00X C01O -177.5(4) . . . . ?
N00F C00U C00X C01S -1.0(5) . . . . ?
N00F C00U C016 C00T -174.7(4) . . . . ?
N00F C00U C016 C018 3.0(7) . . . . ?
N00F C01A C01S C00X -0.5(5) . . . . ?
N00F C01A C01S C02F 176.8(4) . . . . ?
N00H C00W C015 C01I -3.5(5) . . . . ?
N00H C00W C01F C01D -7.3(7) . . . . ?
N00H C00W C01F C021 169.3(4) . . . . ?
N00H C011 C01I C015 1.4(5) . . . . ?
N00H C011 C01Q C00Y 6.2(7) . . . . ?
N00I C014 C01V C01T -4.0(5) . . . . ?
N00I C014 C01V C023 171.7(4) . . . . ?
N00I C014 C029 C01J -9.0(7) . . . . ?
N00I C014 C029 C01Z 170.8(4) . . . . ?
N00I C01M C01T C01B -179.1(4) . . . . ?
N00I C01M C01T C01V 0.8(5) . . . . ?
N00I C01M C02C C01L 7.5(7) . . . . ?
N00J C00Y C01G C01W 0.8(5) . . . . ?
N00J C00Y C01G C02J -172.1(5) . . . . ?
N00J C00Y C01Q C011 7.6(7) . . . . ?
N00J C01J C01W C01G -2.8(5) . . . . ?
N00J C01J C01W C02N 171.7(5) . . . . ?
N00J C01J C029 C014 -7.3(7) . . . . ?
N00J C01J C029 C01Z 172.9(4) . . . . ?
N00K C01D C01F C00W -2.0(7) . . . . ?
N00K C01D C01F C021 -178.6(4) . . . . ?
N00K C01D C022 C027 -1.3(5) . . . . ?
N00K C01L C027 C022 0.0(5) . . . . ?
N00K C01L C02C C01M 2.7(8) . . . . ?
C00S C01Y C02B O005 -9.3(7) . . . . ?
C00S C01Y C02B O00O 170.6(5) . . . . ?
C00T C016 C018 N00B 167.9(4) . . . . ?
C00T C016 C018 C00S -8.2(6) . . . . ?
C00T C01R C028 C02M -0.6(7) . . . . ?
C00T C024 C02H C02M 0.1(7) . . . . ?
C00U N00F C01A C012 -179.7(4) . . . . ?
C00U N00F C01A C01S -0.1(5) . . . . ?
C00U C00X C01O O007 90.4(5) . . . . ?
C00U C00X C01O O009 -91.4(6) . . . . ?
C00U C00X C01S C01A 0.9(5) . . . . ?
C00U C00X C01S C02F -176.7(4) . . . . ?
C00U C016 C018 N00B -9.9(6) . . . . ?
C00U C016 C018 C00S 174.0(4) . . . . ?
C00V N00E C017 C013 -175.6(4) . . . . ?
C00V N00E C017 C01X 2.8(4) . . . . ?
C00V C012 C01A N00F -0.8(7) . . . . ?
C00V C012 C01A C01S 179.7(4) . . . . ?
C00V C01C C01X C017 0.6(5) . . . . ?
C00W N00H C011 C01I -3.5(4) . . . . ?
C00W N00H C011 C01Q 170.9(4) . . . . ?
C00W C015 C01I C011 1.2(5) . . . . ?
C00W C01F C021 C025 -52.1(6) . . . . ?
C00W C01F C021 C02L 128.3(5) . . . . ?
C00X C00U C016 C00T 8.2(6) . . . . ?
C00X C00U C016 C018 -174.0(4) . . . . ?
C00X C01S C02F O00N 175.4(4) . . . . ?
C00X C01S C02F O00P -2.1(8) . . . . ?
C00Y N00J C01J C01W 3.3(5) . . . . ?
C00Y N00J C01J C029 -175.8(4) . . . . ?
C00Y C01G C01W C01J 1.2(5) . . . . ?
C00Y C01G C01W C02N -173.8(5) . . . . ?
C00Y C01G C02J O00M -18.9(7) . . . . ?
C00Y C01G C02J O00R 158.7(5) . . . . ?
C00Z O004 C02G C02Z -160.1(4) . . . . ?
C00Z C00S C018 N00B 170.0(4) . . . . ?
C00Z C00S C018 C016 -13.5(7) . . . . ?
C00Z C00S C01Y C019 -171.7(4) . . . . ?
C00Z C00S C01Y C02B 9.0(7) . . . . ?
C010 N00C C01E C01P -0.5(5) . . . . ?
C010 N00C C01E C01U -177.5(4) . . . . ?
C010 C013 C017 N00E -5.6(7) . . . . ?
C010 C013 C017 C01X 176.3(4) . . . . ?
C010 C013 C01K C01H -55.4(6) . . . . ?
C010 C013 C01K C026 122.1(5) . . . . ?
C010 C01N C01P C01E 1.7(5) . . . . ?
C011 N00H C00W C015 4.3(4) . . . . ?
C011 N00H C00W C01F -174.3(4) . . . . ?
C012 C00V C01C C01X -177.8(4) . . . . ?
C012 C01A C01S C00X 179.1(4) . . . . ?
C012 C01A C01S C02F -3.6(8) . . . . ?
C013 C010 C01N C01P 178.8(4) . . . . ?
C013 C017 C01X C01C 176.2(4) . . . . ?
C013 C01K C026 C02D -177.2(4) . . . . ?
C014 N00I C01M C01T -3.3(5) . . . . ?
C014 N00I C01M C02C 176.4(4) . . . . ?
C014 C01V C023 O00D 101.5(6) . . . . ?
C014 C01V C023 O00G -81.7(6) . . . . ?
C015 C00W C01F C01D 174.3(4) . . . . ?
C015 C00W C01F C021 -9.1(6) . . . . ?
C016 C00T C01R C028 -179.5(4) . . . . ?
C016 C00T C024 C02H 179.8(4) . . . . ?
C016 C00U C00X C01O 0.0(7) . . . . ?
C016 C00U C00X C01S 176.5(4) . . . . ?
C017 N00E C00V C012 176.5(4) . . . . ?
C017 N00E C00V C01C -2.4(5) . . . . ?
C017 C013 C01K C01H 127.9(4) . . . . ?
C017 C013 C01K C026 -54.6(5) . . . . ?
C018 N00B C019 C01U 178.8(4) . . . . ?
C018 N00B C019 C01Y -1.9(5) . . . . ?
C018 C00S C00Z O004 -79.0(5) . . . . ?
C018 C00S C00Z O006 101.7(5) . . . . ?
C018 C00S C01Y C019 1.5(5) . . . . ?
C018 C00S C01Y C02B -177.9(4) . . . . ?
C019 N00B C018 C00S 2.8(4) . . . . ?
C019 N00B C018 C016 -173.9(4) . . . . ?
C019 C01Y C02B O005 171.4(4) . . . . ?
C019 C01Y C02B O00O -8.7(8) . . . . ?
C01A N00F C00U C00X 0.7(4) . . . . ?
C01A N00F C00U C016 -176.8(4) . . . . ?
C01A C01S C02F O00N -1.5(7) . . . . ?
C01A C01S C02F O00P -179.1(5) . . . . ?
C01B O008 C02T C02W 173.8(4) . . . . ?
C01B C01T C01V C014 -178.2(4) . . . . ?
C01B C01T C01V C023 5.8(7) . . . . ?
C01C C00V C012 C01A -178.9(4) . . . . ?
C01D N00K C01L C027 -0.8(5) . . . . ?
C01D N00K C01L C02C 179.8(4) . . . . ?
C01D C01F C021 C025 124.6(5) . . . . ?
C01D C01F C021 C02L -54.9(6) . . . . ?
C01D C022 C027 C01L 0.7(5) . . . . ?
C01E N00C C010 C013 -179.4(4) . . . . ?
C01E N00C C010 C01N 1.5(4) . . . . ?
C01F C00W C015 C01I 175.1(4) . . . . ?
C01F C01D C022 C027 178.4(4) . . . . ?
C01F C021 C025 C02I -179.9(4) . . . . ?
C01F C021 C02L C02V 179.7(4) . . . . ?
C01G C00Y C01Q C011 -172.5(4) . . . . ?
C01G C01W C02N O00L -79.4(6) . . . . ?
C01G C01W C02N O00Q 100.2(6) . . . . ?
C01H C01K C026 C02D 0.3(6) . . . . ?
C01H C020 C02E C02D 1.1(7) . . . . ?
C01I C011 C01Q C00Y 179.8(4) . . . . ?
C01J N00J C00Y C01G -2.6(5) . . . . ?
C01J N00J C00Y C01Q 177.4(4) . . . . ?
C01J C01W C02N O00L 106.9(6) . . . . ?
C01J C01W C02N O00Q -73.5(7) . . . . ?
C01K C013 C017 N00E 171.0(4) . . . . ?
C01K C013 C017 C01X -7.2(6) . . . . ?
C01K C01H C020 C02E 0.5(7) . . . . ?
C01K C026 C02D C02E 1.3(7) . . . . ?
C01L N00K C01D C01F -178.4(4) . . . . ?
C01L N00K C01D C022 1.2(5) . . . . ?
C01M N00I C014 C01V 4.5(5) . . . . ?
C01M N00I C014 C029 -171.4(4) . . . . ?
C01M C01T C01V C014 1.9(5) . . . . ?
C01M C01T C01V C023 -174.1(4) . . . . ?
C01N C010 C013 C017 177.7(4) . . . . ?
C01N C010 C013 C01K 1.2(6) . . . . ?
C01O O007 C02S C02U 164.9(4) . . . . ?
C01O C00X C01S C01A 177.6(4) . . . . ?
C01O C00X C01S C02F 0.0(7) . . . . ?
C01P C01E C01U C019 -174.8(4) . . . . ?
C01Q C00Y C01G C01W -179.1(4) . . . . ?
C01Q C00Y C01G C02J 7.9(8) . . . . ?
C01Q C011 C01I C015 -173.2(4) . . . . ?
C01R C00T C016 C00U -88.6(5) . . . . ?
C01R C00T C016 C018 93.4(5) . . . . ?
C01R C00T C024 C02H 0.2(7) . . . . ?
C01R C028 C02M C02H 1.0(7) . . . . ?
C01S C00X C01O O007 -85.6(5) . . . . ?
C01S C00X C01O O009 92.6(6) . . . . ?
C01T C01M C02C C01L -172.9(4) . . . . ?
C01T C01V C023 O00D -83.4(6) . . . . ?
C01T C01V C023 O00G 93.4(5) . . . . ?
C01U C019 C01Y C00S 179.5(4) . . . . ?
C01U C019 C01Y C02B -1.1(7) . . . . ?
C01U C01E C01P C01N 176.3(4) . . . . ?
C01V C014 C029 C01J 175.8(4) . . . . ?
C01V C014 C029 C01Z -4.4(7) . . . . ?
C01W C01G C02J O00M 169.1(5) . . . . ?
C01W C01G C02J O00R -13.4(8) . . . . ?
C01W C01J C029 C014 173.7(4) . . . . ?
C01W C01J C029 C01Z -6.1(7) . . . . ?
C01Y C00S C00Z O004 92.6(5) . . . . ?
C01Y C00S C00Z O006 -86.7(6) . . . . ?
C01Y C00S C018 N00B -2.7(5) . . . . ?
C01Y C00S C018 C016 173.8(4) . . . . ?
C01Y C019 C01U C01E -175.2(4) . . . . ?
C01Z C02A C02O C02R -0.2(7) . . . . ?
C01Z C02Q C02X C02R -1.5(8) . . . . ?
C020 C01H C01K C013 176.3(4) . . . . ?
C020 C01H C01K C026 -1.2(6) . . . . ?
C021 C025 C02I C02P 0.1(7) . . . . ?
C021 C02L C02V C02P 0.2(7) . . . . ?
C022 C01D C01F C00W 178.4(4) . . . . ?
C022 C01D C01F C021 1.8(7) . . . . ?
C023 O00G C030 C037 167.3(5) . . . . ?
C024 C00T C016 C00U 91.8(5) . . . . ?
C024 C00T C016 C018 -86.1(5) . . . . ?
C024 C00T C01R C028 0.0(6) . . . . ?
C024 C02H C02M C028 -0.7(8) . . . . ?
C025 C021 C02L C02V 0.2(7) . . . . ?
C025 C02I C02P C02V 0.3(8) . . . . ?
C026 C02D C02E C020 -2.0(7) . . . . ?
C027 C01L C02C C01M -176.6(4) . . . . ?
C029 C014 C01V C01T 171.8(4) . . . . ?
C029 C014 C01V C023 -12.4(7) . . . . ?
C029 C01J C01W C01G 176.3(4) . . . . ?
C029 C01J C01W C02N -9.2(8) . . . . ?
C029 C01Z C02A C02O 179.6(4) . . . . ?
C029 C01Z C02Q C02X -178.7(5) . . . . ?
C02A C01Z C029 C014 -79.2(6) . . . . ?
C02A C01Z C029 C01J 100.6(5) . . . . ?
C02A C01Z C02Q C02X 0.7(7) . . . . ?
C02A C02O C02R C02X -0.6(8) . . . . ?
C02B O005 C02K C035 175.0(5) . . . . ?
C02C C01L C027 C022 179.4(4) . . . . ?
C02C C01M C01T C01B 1.3(7) . . . . ?
C02C C01M C01T C01V -178.9(4) . . . . ?
C02F O00N C032 C034 -173.2(5) . . . . ?
C02G O004 C00Z O006 1.5(6) . . . . ?
C02G O004 C00Z C00S -177.8(3) . . . . ?
C02I C02P C02V C02L -0.5(8) . . . . ?
C02J O00M C02Y C031 -177.7(5) . . . . ?
C02J C01G C01W C01J 174.8(4) . . . . ?
C02J C01G C01W C02N -0.2(8) . . . . ?
C02K O005 C02B O00O -4.2(7) . . . . ?
C02K O005 C02B C01Y 175.7(4) . . . . ?
C02L C021 C025 C02I -0.3(7) . . . . ?
C02N O00L C033 C036 176.1(5) . . . . ?
C02O C02R C02X C02Q 1.4(9) . . . . ?
C02Q C01Z C029 C014 100.3(5) . . . . ?
C02Q C01Z C029 C01J -79.9(6) . . . . ?
C02Q C01Z C02A C02O 0.1(7) . . . . ?
C02S O007 C01O O009 0.2(6) . . . . ?
C02S O007 C01O C00X 178.4(3) . . . . ?
C02T O008 C01B O00A -4.4(7) . . . . ?
C02T O008 C01B C01T 175.7(4) . . . . ?
C02Y O00M C02J O00R -2.7(8) . . . . ?
C02Y O00M C02J C01G 174.8(4) . . . . ?
C030 O00G C023 O00D 3.2(7) . . . . ?
C030 O00G C023 C01V -173.5(4) . . . . ?
C032 O00N C02F O00P -4.4(8) . . . . ?
C032 O00N C02F C01S 178.1(4) . . . . ?
C033 O00L C02N O00Q -2.3(7) . . . . ?
C033 O00L C02N C01W 177.3(4) . . . . ?

loop_
_smtbx_masks_void_nr
_smtbx_masks_void_average_x
_smtbx_masks_void_average_y
_smtbx_masks_void_average_z
_smtbx_masks_void_volume
_smtbx_masks_void_count_electrons
_smtbx_masks_void_content
1 0.351 -0.013 0.594 114.5 23.0 ?
2 0.351 0.513 0.094 114.5 22.8 ?
3 -0.351 0.487 0.906 114.5 23.0 ?
4 -0.351 0.013 0.406 114.5 22.9 ?
